data_4078129
loop_
_publ_author_name
'Beckmann, Jens'
'Duthie, Andrew'
'Gesing, Thorsten M.'
'Koehne, Tim'
'Lork, Enno'

_publ_section_title
;
 Depolymerization of Aryltellurinic Anhydrides with Sodium Hydroxide.
 Synthesis and Structure of the Hydrated Sodium Aryltellurinates
 [Na(H2O)4](RTeO2) (R = 4-MeOC6H4, 8-Me2NC10H6)
;
_journal_issue 8
_journal_name_full Organometallics
_journal_page_first 3451
_journal_paper_doi 10.1021/om300130a
_journal_volume 31
_journal_year 2012
_chemical_formula_moiety 'H16 Na2 O8, 2(C12 H12 N O2 Te), 2(H2 O)'
_chemical_formula_sum 'C12 H22 N Na O7 Te'
_chemical_formula_weight 442.89
_chemical_name_systematic
; 
 ? 
;
_space_group_IT_number 2
_symmetry_cell_setting triclinic
_symmetry_space_group_name_Hall '-P 1'
_symmetry_space_group_name_H-M 'P -1'
_atom_sites_solution_hydrogens geom
_atom_sites_solution_primary direct
_atom_sites_solution_secondary difmap
_audit_creation_method SHELXL-97
_cell_angle_alpha 83.300(10)
_cell_angle_beta 89.680(10)
_cell_angle_gamma 88.310(10)
_cell_formula_units_Z 4
_cell_length_a 8.631(2)
_cell_length_b 10.2730(10)
_cell_length_c 19.562(2)
_cell_measurement_reflns_used 59
_cell_measurement_temperature 173(2)
_cell_measurement_theta_max 12.503
_cell_measurement_theta_min 3.568
_cell_volume 1721.9(5)
_computing_cell_refinement 'Siemens XSCANS'
_computing_data_collection 'Siemens XSCANS'
_computing_data_reduction 'Siemens XSCANS'
_computing_molecular_graphics 'Diamond , Crystal Impact'
_computing_publication_material 'Siemens SHELXTL'
_computing_structure_refinement 'SHELXL-97 (Sheldrick, 1997)'
_computing_structure_solution 'SHELXS-97 (Sheldrick, 1990)'
_diffrn_ambient_temperature 173(2)
_diffrn_measured_fraction_theta_full 0.997
_diffrn_measured_fraction_theta_max 0.997
_diffrn_measurement_device_type 'Siemens P4'
_diffrn_measurement_method '2\q/\w scans'
_diffrn_radiation_monochromator graphite
_diffrn_radiation_source 'normal-focus sealed tube'
_diffrn_radiation_type MoK\a
_diffrn_radiation_wavelength 0.71073
_diffrn_reflns_av_R_equivalents 0.0288
_diffrn_reflns_av_sigmaI/netI 0.0799
_diffrn_reflns_limit_h_max 11
_diffrn_reflns_limit_h_min -1
_diffrn_reflns_limit_k_max 13
_diffrn_reflns_limit_k_min -13
_diffrn_reflns_limit_l_max 25
_diffrn_reflns_limit_l_min -25
_diffrn_reflns_number 9622
_diffrn_reflns_theta_full 27.50
_diffrn_reflns_theta_max 27.50
_diffrn_reflns_theta_min 2.58
_diffrn_standards_decay_% 'random variation +/-2.0'
_diffrn_standards_interval_count 197
_diffrn_standards_number 3
_exptl_absorpt_coefficient_mu 1.783
_exptl_absorpt_correction_T_max 0.9161
_exptl_absorpt_correction_T_min 0.2687
_exptl_absorpt_correction_type refdelf
_exptl_absorpt_process_details 'Stuart & Walker, Acta Cryst A, 1983'
_exptl_crystal_colour colorless
_exptl_crystal_density_diffrn 1.708
_exptl_crystal_density_method 'not measured'
_exptl_crystal_F_000 880
_exptl_crystal_size_max 1.00
_exptl_crystal_size_mid 0.20
_exptl_crystal_size_min 0.05
_refine_diff_density_max 0.641
_refine_diff_density_min -0.812
_refine_diff_density_rms 0.135
_refine_ls_extinction_method none
_refine_ls_goodness_of_fit_ref 1.009
_refine_ls_hydrogen_treatment mixed
_refine_ls_matrix_type full
_refine_ls_number_parameters 466
_refine_ls_number_reflns 7898
_refine_ls_number_restraints 30
_refine_ls_restrained_S_all 1.007
_refine_ls_R_factor_all 0.0791
_refine_ls_R_factor_gt 0.0438
_refine_ls_shift/su_max 0.000
_refine_ls_shift/su_mean 0.000
_refine_ls_structure_factor_coef Fsqd
_refine_ls_weighting_details 'calc w=1/[\s^2^(Fo^2^)+(0.0310P)^2^+0.6169P] where P=(Fo^2^+2Fc^2^)/3'
_refine_ls_weighting_scheme calc
_refine_ls_wR_factor_gt 0.0831
_refine_ls_wR_factor_ref 0.0945
_reflns_number_gt 5532
_reflns_number_total 7898
_reflns_threshold_expression >2\s(I)
_cod_data_source_file om300130a_si_003.cif
_cod_data_source_block ko110207
_cod_depositor_comments
;
The following automatic conversions were performed:

'_symmetry_cell_setting' value 'Triclinic' changed to 'triclinic'
according to /home/saulius/struct/CIF-dictionaries/cif_core.dic
dictionary named 'cif_core.dic' version 2.4.1 from
2010-06-29.

'_exptl_absorpt_correction_type' value 'refdelF' changed
to 'refdelf' according to
/home/saulius/struct/CIF-dictionaries/cif_core.dic dictionary named
'cif_core.dic' version 2.4.1 from 2010-06-29.

Automatic conversion script
Id: cif_fix_values 1715 2011-07-08 13:25:40Z adriana 
;
_cod_database_code 4078129

loop_
_symmetry_equiv_pos_as_xyz
'x, y, z'
'-x, -y, -z'

loop_
_atom_site_label
_atom_site_type_symbol
_atom_site_fract_x
_atom_site_fract_y
_atom_site_fract_z
_atom_site_U_iso_or_equiv
_atom_site_adp_type
_atom_site_occupancy
_atom_site_symmetry_multiplicity
_atom_site_calc_flag
_atom_site_refinement_flags
Te1 Te 0.46295(4) 0.60418(3) 0.198128(15) 0.02042(9) Uani 1 1 d .
O1 O 0.3700(4) 0.7453(3) 0.14369(17) 0.0262(8) Uani 1 1 d .
O2 O 0.3829(5) 0.4651(3) 0.15759(18) 0.0305(9) Uani 1 1 d .
N1 N 0.5627(5) 0.4355(4) 0.3084(2) 0.0290(10) Uani 1 1 d .
C1 C 0.7156(7) 0.4883(7) 0.3243(3) 0.0444(16) Uani 1 1 d .
H1A H 0.7008 0.5778 0.3362 0.053 Uiso 1 1 calc R
H1B H 0.7835 0.4890 0.2839 0.053 Uiso 1 1 calc R
H1C H 0.7631 0.4327 0.3632 0.053 Uiso 1 1 calc R
C2 C 0.5798(9) 0.3005(5) 0.2903(3) 0.0430(16) Uani 1 1 d .
H2A H 0.6135 0.2417 0.3308 0.052 Uiso 1 1 calc R
H2B H 0.6572 0.2976 0.2536 0.052 Uiso 1 1 calc R
H2C H 0.4801 0.2724 0.2743 0.052 Uiso 1 1 calc R
C10 C 0.3004(6) 0.6100(4) 0.2813(2) 0.0186(10) Uani 1 1 d .
C11 C 0.1711(7) 0.6882(5) 0.2696(3) 0.0292(12) Uani 1 1 d .
H11 H 0.1566 0.7363 0.2255 0.035 Uiso 1 1 calc R
C12 C 0.0576(7) 0.7001(5) 0.3212(3) 0.0374(14) Uani 1 1 d .
H12 H -0.0334 0.7531 0.3114 0.045 Uiso 1 1 calc R
C13 C 0.0807(7) 0.6346(5) 0.3851(3) 0.0312(13) Uani 1 1 d .
H13 H 0.0065 0.6447 0.4203 0.037 Uiso 1 1 calc R
C14 C 0.2115(7) 0.5525(5) 0.4000(2) 0.0259(12) Uani 1 1 d .
C15 C 0.2334(8) 0.4804(6) 0.4656(3) 0.0358(14) Uani 1 1 d .
H15 H 0.1605 0.4910 0.5012 0.043 Uiso 1 1 calc R
C16 C 0.3566(9) 0.3965(6) 0.4784(3) 0.0458(17) Uani 1 1 d .
H16 H 0.3692 0.3495 0.5229 0.055 Uiso 1 1 calc R
C17 C 0.4664(8) 0.3782(6) 0.4265(3) 0.0376(14) Uani 1 1 d .
H17 H 0.5502 0.3168 0.4358 0.045 Uiso 1 1 calc R
C18 C 0.4532(7) 0.4485(5) 0.3621(3) 0.0261(11) Uani 1 1 d .
C19 C 0.3239(6) 0.5374(4) 0.3470(2) 0.0199(10) Uani 1 1 d .
Te2 Te 0.95545(4) 0.05175(3) 0.199996(15) 0.01957(9) Uani 1 1 d .
O3 O 0.8750(4) 0.2168(3) 0.17011(17) 0.0250(8) Uani 1 1 d .
O4 O 0.8475(5) -0.0518(3) 0.14423(17) 0.0307(9) Uani 1 1 d .
N2 N 1.0719(5) 0.1491(4) 0.3114(2) 0.0254(10) Uani 1 1 d .
C3 C 1.2137(7) 0.0668(6) 0.3232(3) 0.0353(13) Uani 1 1 d .
H3A H 1.2728 0.0960 0.3610 0.042 Uiso 1 1 calc R
H3B H 1.2770 0.0744 0.2813 0.042 Uiso 1 1 calc R
H3C H 1.1858 -0.0248 0.3353 0.042 Uiso 1 1 calc R
C4 C 1.1116(8) 0.2871(5) 0.2964(3) 0.0414(16) Uani 1 1 d .
H4A H 1.0171 0.3404 0.2854 0.050 Uiso 1 1 calc R
H4B H 1.1828 0.2972 0.2571 0.050 Uiso 1 1 calc R
H4C H 1.1615 0.3160 0.3367 0.050 Uiso 1 1 calc R
C20 C 0.8110(6) -0.0038(4) 0.2888(2) 0.0217(11) Uani 1 1 d .
C21 C 0.6913(7) -0.0843(5) 0.2810(3) 0.0288(12) Uani 1 1 d .
H21 H 0.6755 -0.1145 0.2376 0.035 Uiso 1 1 calc R
C22 C 0.5907(7) -0.1235(5) 0.3358(3) 0.0358(14) Uani 1 1 d .
H22 H 0.5084 -0.1801 0.3293 0.043 Uiso 1 1 calc R
C23 C 0.6112(7) -0.0806(6) 0.3979(3) 0.0389(15) Uani 1 1 d .
H23 H 0.5427 -0.1074 0.4347 0.047 Uiso 1 1 calc R
C24 C 0.7340(7) 0.0040(5) 0.4088(3) 0.0325(13) Uani 1 1 d .
C25 C 0.7553(9) 0.0501(7) 0.4730(3) 0.0474(18) Uani 1 1 d .
H25 H 0.6891 0.0221 0.5105 0.057 Uiso 1 1 calc R
C26 C 0.8694(10) 0.1341(7) 0.4816(3) 0.0517(19) Uani 1 1 d .
H26 H 0.8782 0.1691 0.5243 0.062 Uiso 1 1 calc R
C27 C 0.9755(9) 0.1705(6) 0.4282(3) 0.0432(16) Uani 1 1 d .
H27 H 1.0558 0.2288 0.4353 0.052 Uiso 1 1 calc R
C28 C 0.9632(7) 0.1220(5) 0.3659(3) 0.0280(12) Uani 1 1 d .
C29 C 0.8378(6) 0.0407(5) 0.3538(2) 0.0215(11) Uani 1 1 d .
Na1 Na 0.2531(2) 0.25450(18) 0.01098(10) 0.0254(5) Uani 1 1 d .
O5 O 0.2709(5) 0.4794(3) 0.02040(19) 0.0301(9) Uani 1 1 d D
H5C H 0.322(6) 0.510(5) 0.0587(14) 0.045 Uiso 1 1 d D
H5D H 0.317(6) 0.527(5) -0.0195(13) 0.045 Uiso 1 1 d D
O6 O 0.2937(5) 0.2054(4) 0.1361(2) 0.0331(9) Uani 1 1 d D
H6C H 0.336(5) 0.286(2) 0.146(3) 0.050 Uiso 1 1 d D
H6D H 0.380(4) 0.144(3) 0.140(3) 0.050 Uiso 1 1 d D
O7 O 0.5193(4) 0.2255(3) -0.01041(17) 0.0240(8) Uani 1 1 d D
H7C H 0.566(5) 0.266(5) 0.0257(14) 0.036 Uiso 1 1 d D
H7D H 0.579(5) 0.254(5) -0.0507(13) 0.036 Uiso 1 1 d D
O8 O 0.2291(5) 0.0379(3) -0.00966(18) 0.0263(8) Uani 1 1 d D
H8C H 0.198(6) -0.038(3) 0.0200(17) 0.039 Uiso 1 1 d D
H8D H 0.190(7) 0.025(4) -0.0542(11) 0.039 Uiso 1 1 d D
O9 O -0.0158(4) 0.2777(3) 0.03103(18) 0.0247(8) Uani 1 1 d D
H9C H -0.055(6) 0.225(4) -0.0019(16) 0.037 Uiso 1 1 d D
H9D H -0.064(6) 0.245(4) 0.0737(12) 0.037 Uiso 1 1 d D
O10 O 0.2110(5) 0.3114(4) -0.1127(2) 0.0367(10) Uani 1 1 d D
H10C H 0.153(6) 0.380(3) -0.140(3) 0.055 Uiso 1 1 d D
H10D H 0.169(6) 0.231(2) -0.125(3) 0.055 Uiso 1 1 d D
Na2 Na 0.5000 0.0000 0.0000 0.0229(6) Uani 1 2 d S
O11 O 0.5016(5) -0.0101(3) 0.12515(19) 0.0289(8) Uani 1 1 d D
H11C H 0.469(5) -0.0978(18) 0.139(3) 0.043 Uiso 1 1 d D
H11D H 0.6121(11) -0.014(4) 0.131(4) 0.07(3) Uiso 1 1 d D
Na3 Na 0.0000 0.5000 0.0000 0.0397(8) Uani 1 2 d S
O12 O 0.0086(6) 0.4739(4) 0.1411(2) 0.0474(12) Uani 1 1 d D
H12C H 0.118(2) 0.480(6) 0.150(4) 0.08(3) Uiso 1 1 d D
H12D H -0.015(7) 0.385(3) 0.158(4) 0.121 Uiso 1 1 d D
O13 O 0.1139(5) -0.1602(4) 0.07906(17) 0.0287(8) Uani 1 1 d D
H13C H 0.193(4) -0.203(5) 0.1087(19) 0.043 Uiso 1 1 d D
H13D H 0.027(3) -0.150(5) 0.1088(18) 0.043 Uiso 1 1 d D
O14 O 0.6384(5) 0.3501(4) 0.09551(18) 0.0281(8) Uani 1 1 d D
H14C H 0.559(4) 0.387(5) 0.1225(19) 0.042 Uiso 1 1 d D
H14D H 0.701(5) 0.296(5) 0.1284(17) 0.042 Uiso 1 1 d D

loop_
_atom_site_aniso_label
_atom_site_aniso_U_11
_atom_site_aniso_U_22
_atom_site_aniso_U_33
_atom_site_aniso_U_23
_atom_site_aniso_U_13
_atom_site_aniso_U_12
Te1 0.0192(2) 0.02158(17) 0.01990(16) -0.00013(12) 0.00171(14) 0.00031(14)
O1 0.028(2) 0.0231(17) 0.0255(17) 0.0037(13) 0.0000(16) 0.0010(16)
O2 0.039(2) 0.0241(18) 0.0298(19) -0.0097(14) -0.0015(18) 0.0018(17)
N1 0.022(3) 0.033(2) 0.030(2) -0.0008(18) -0.001(2) 0.003(2)
C1 0.025(4) 0.066(4) 0.041(3) -0.003(3) -0.005(3) -0.001(3)
C2 0.056(5) 0.035(3) 0.037(3) 0.000(2) 0.008(3) 0.011(3)
C10 0.020(3) 0.018(2) 0.018(2) -0.0027(17) 0.002(2) -0.0023(19)
C11 0.028(3) 0.029(3) 0.030(3) 0.001(2) 0.002(2) -0.002(2)
C12 0.031(3) 0.034(3) 0.046(3) -0.002(2) 0.013(3) 0.008(3)
C13 0.029(3) 0.028(3) 0.038(3) -0.007(2) 0.015(3) -0.007(2)
C14 0.028(3) 0.028(3) 0.023(2) -0.010(2) 0.008(2) -0.011(2)
C15 0.039(4) 0.042(3) 0.027(3) -0.002(2) 0.008(3) -0.011(3)
C16 0.056(5) 0.058(4) 0.020(3) 0.008(2) -0.005(3) -0.003(4)
C17 0.041(4) 0.043(3) 0.026(3) 0.005(2) -0.005(3) 0.005(3)
C18 0.027(3) 0.028(3) 0.023(2) 0.0000(19) -0.002(2) -0.004(2)
C19 0.021(3) 0.019(2) 0.021(2) -0.0044(18) 0.001(2) -0.008(2)
Te2 0.0212(2) 0.01927(16) 0.01836(16) -0.00258(12) -0.00122(14) -0.00032(14)
O3 0.029(2) 0.0180(16) 0.0273(18) 0.0007(13) -0.0030(16) -0.0003(15)
O4 0.043(3) 0.0281(19) 0.0219(17) -0.0062(14) -0.0074(18) -0.0091(18)
N2 0.027(3) 0.021(2) 0.029(2) -0.0029(16) -0.004(2) -0.0059(19)
C3 0.026(3) 0.040(3) 0.040(3) -0.004(2) -0.007(3) 0.007(3)
C4 0.054(4) 0.029(3) 0.042(3) -0.004(2) -0.004(3) -0.010(3)
C20 0.025(3) 0.019(2) 0.019(2) 0.0039(17) 0.000(2) -0.001(2)
C21 0.027(3) 0.027(3) 0.031(3) 0.002(2) -0.002(2) -0.005(2)
C22 0.024(3) 0.033(3) 0.048(3) 0.006(2) 0.000(3) -0.006(2)
C23 0.031(4) 0.042(3) 0.039(3) 0.011(3) 0.010(3) 0.002(3)
C24 0.036(4) 0.035(3) 0.025(3) 0.001(2) 0.004(3) 0.008(3)
C25 0.064(5) 0.057(4) 0.021(3) -0.006(3) 0.008(3) 0.017(4)
C26 0.073(6) 0.063(4) 0.022(3) -0.021(3) -0.004(3) 0.012(4)
C27 0.055(5) 0.047(4) 0.031(3) -0.019(3) -0.005(3) -0.003(3)
C28 0.031(3) 0.030(3) 0.023(2) -0.004(2) -0.004(2) 0.005(2)
C29 0.020(3) 0.024(2) 0.020(2) -0.0001(18) -0.003(2) 0.003(2)
Na1 0.0192(11) 0.0229(11) 0.0340(11) -0.0033(8) 0.0014(9) 0.0009(9)
O5 0.030(2) 0.0253(19) 0.034(2) -0.0018(15) -0.0031(18) -0.0034(17)
O6 0.030(2) 0.0286(19) 0.041(2) -0.0015(17) 0.0023(19) -0.0016(17)
O7 0.022(2) 0.0262(18) 0.0242(17) -0.0019(14) 0.0012(16) -0.0059(15)
O8 0.028(2) 0.0229(18) 0.0282(18) -0.0011(14) -0.0053(17) -0.0028(16)
O9 0.021(2) 0.0257(18) 0.0281(18) -0.0039(14) 0.0001(16) -0.0026(15)
O10 0.042(3) 0.032(2) 0.036(2) -0.0001(16) 0.001(2) -0.0033(19)
Na2 0.0225(16) 0.0202(13) 0.0258(14) -0.0014(10) -0.0021(12) 0.0006(12)
O11 0.031(2) 0.0240(18) 0.0314(19) -0.0033(15) -0.0024(18) 0.0012(16)
Na3 0.0239(18) 0.0215(15) 0.072(2) 0.0045(15) -0.0054(17) -0.0011(13)
O12 0.055(3) 0.026(2) 0.062(3) -0.0072(19) -0.010(3) 0.004(2)
O13 0.024(2) 0.040(2) 0.0217(17) -0.0031(15) 0.0013(16) -0.0011(17)
O14 0.025(2) 0.032(2) 0.0271(18) -0.0026(15) -0.0012(17) 0.0014(16)

loop_
_atom_type_symbol
_atom_type_description
_atom_type_scat_dispersion_real
_atom_type_scat_dispersion_imag
_atom_type_scat_source
C C 0.0033 0.0016 'International Tables Vol C Tables 4.2.6.8 and 6.1.1.4'
H H 0.0000 0.0000 'International Tables Vol C Tables 4.2.6.8 and 6.1.1.4'
N N 0.0061 0.0033 'International Tables Vol C Tables 4.2.6.8 and 6.1.1.4'
O O 0.0106 0.0060 'International Tables Vol C Tables 4.2.6.8 and 6.1.1.4'
Na Na 0.0362 0.0249 'International Tables Vol C Tables 4.2.6.8 and 6.1.1.4'
Te Te -0.5308 1.6751 'International Tables Vol C Tables 4.2.6.8 and 6.1.1.4'

loop_
_geom_angle_atom_site_label_1
_geom_angle_atom_site_label_2
_geom_angle_atom_site_label_3
_geom_angle
_geom_angle_site_symmetry_1
_geom_angle_site_symmetry_3
O1 Te1 O2 100.24(16) . .
O1 Te1 C10 94.49(17) . .
O2 Te1 C10 98.97(17) . .
C18 N1 C2 113.3(4) . .
C18 N1 C1 111.6(4) . .
C2 N1 C1 111.2(5) . .
C11 C10 C19 119.7(5) . .
C11 C10 Te1 117.5(3) . .
C19 C10 Te1 122.8(4) . .
C10 C11 C12 122.0(5) . .
C13 C12 C11 119.0(6) . .
C12 C13 C14 121.4(5) . .
C13 C14 C15 121.7(5) . .
C13 C14 C19 119.4(5) . .
C15 C14 C19 118.9(5) . .
C16 C15 C14 121.1(5) . .
C15 C16 C17 120.7(5) . .
C18 C17 C16 120.7(6) . .
C17 C18 N1 122.8(5) . .
C17 C18 C19 119.8(5) . .
N1 C18 C19 117.4(4) . .
C10 C19 C18 122.9(4) . .
C10 C19 C14 118.4(5) . .
C18 C19 C14 118.7(4) . .
O3 Te2 O4 101.32(16) . .
O3 Te2 C20 101.39(17) . .
O4 Te2 C20 93.06(18) . .
C28 N2 C4 115.0(4) . .
C28 N2 C3 111.3(4) . .
C4 N2 C3 110.1(5) . .
C21 C20 C29 120.0(5) . .
C21 C20 Te2 117.8(4) . .
C29 C20 Te2 122.2(4) . .
C20 C21 C22 121.4(5) . .
C23 C22 C21 120.0(6) . .
C22 C23 C24 120.9(5) . .
C25 C24 C29 119.8(6) . .
C25 C24 C23 121.3(6) . .
C29 C24 C23 119.0(5) . .
C26 C25 C24 120.3(6) . .
C25 C26 C27 120.9(5) . .
C28 C27 C26 120.2(6) . .
C27 C28 C29 120.0(5) . .
C27 C28 N2 122.8(5) . .
C29 C28 N2 117.2(4) . .
C24 C29 C20 118.7(5) . .
C24 C29 C28 118.5(5) . .
C20 C29 C28 122.8(5) . .
O8 Na1 O5 174.35(15) . .
O8 Na1 O7 86.59(14) . .
O5 Na1 O7 93.89(15) . .
O8 Na1 O9 91.72(14) . .
O5 Na1 O9 87.75(14) . .
O7 Na1 O9 178.26(15) . .
O8 Na1 O10 86.20(14) . .
O5 Na1 O10 88.17(14) . .
O7 Na1 O10 89.29(15) . .
O9 Na1 O10 90.19(15) . .
O8 Na1 O6 95.74(13) . .
O5 Na1 O6 89.88(14) . .
O7 Na1 O6 91.35(15) . .
O9 Na1 O6 89.23(14) . .
O10 Na1 O6 177.99(15) . .
O8 Na1 Na3 131.10(12) . .
O5 Na1 Na3 46.38(11) . .
O7 Na1 Na3 136.72(11) . .
O9 Na1 Na3 44.63(9) . .
O10 Na1 Na3 75.38(11) . .
O6 Na1 Na3 102.89(11) . .
O8 Na1 Na2 44.87(10) . .
O5 Na1 Na2 136.77(13) . .
O7 Na1 Na2 43.64(9) . .
O9 Na1 Na2 134.83(11) . .
O10 Na1 Na2 97.16(12) . .
O6 Na1 Na2 84.61(10) . .
Na3 Na1 Na2 172.25(7) . .
Na1 O5 Na3 87.86(14) . .
Na2 O7 Na1 91.86(13) . .
Na1 O8 Na2 91.24(14) . .
Na3 O9 Na1 89.25(13) . .
O7 Na2 O7 180.0 . 2_655
O7 Na2 O8 86.47(12) . .
O7 Na2 O8 93.53(12) 2_655 .
O7 Na2 O8 93.53(12) . 2_655
O7 Na2 O8 86.47(12) 2_655 2_655
O8 Na2 O8 180.0 . 2_655
O7 Na2 O11 90.70(12) . .
O7 Na2 O11 89.30(12) 2_655 .
O8 Na2 O11 94.45(13) . .
O8 Na2 O11 85.55(13) 2_655 .
O7 Na2 O11 89.30(12) . 2_655
O7 Na2 O11 90.70(12) 2_655 2_655
O8 Na2 O11 85.55(13) . 2_655
O8 Na2 O11 94.45(13) 2_655 2_655
O11 Na2 O11 180.0 . 2_655
O7 Na2 Na1 135.50(10) . 2_655
O7 Na2 Na1 44.50(10) 2_655 2_655
O8 Na2 Na1 136.11(9) . 2_655
O8 Na2 Na1 43.89(9) 2_655 2_655
O11 Na2 Na1 96.66(9) . 2_655
O11 Na2 Na1 83.34(9) 2_655 2_655
O7 Na2 Na1 44.50(10) . .
O7 Na2 Na1 135.50(10) 2_655 .
O8 Na2 Na1 43.89(9) . .
O8 Na2 Na1 136.11(9) 2_655 .
O11 Na2 Na1 83.34(9) . .
O11 Na2 Na1 96.66(9) 2_655 .
Na1 Na2 Na1 180.0 2_655 .
O9 Na3 O9 180.0 . 2_565
O9 Na3 O5 88.58(13) . .
O9 Na3 O5 91.42(13) 2_565 .
O9 Na3 O5 91.42(13) . 2_565
O9 Na3 O5 88.58(13) 2_565 2_565
O5 Na3 O5 180.0 . 2_565
O9 Na3 O12 76.10(12) . .
O9 Na3 O12 103.90(12) 2_565 .
O5 Na3 O12 78.76(14) . .
O5 Na3 O12 101.24(14) 2_565 .
O9 Na3 O12 103.90(12) . 2_565
O9 Na3 O12 76.10(12) 2_565 2_565
O5 Na3 O12 101.24(14) . 2_565
O5 Na3 O12 78.76(14) 2_565 2_565
O12 Na3 O12 180.0 . 2_565
O9 Na3 Na1 46.13(10) . .
O9 Na3 Na1 133.87(10) 2_565 .
O5 Na3 Na1 45.76(9) . .
O5 Na3 Na1 134.24(9) 2_565 .
O12 Na3 Na1 86.03(10) . .
O12 Na3 Na1 93.97(10) 2_565 .
O9 Na3 Na1 133.87(10) . 2_565
O9 Na3 Na1 46.13(10) 2_565 2_565
O5 Na3 Na1 134.24(9) . 2_565
O5 Na3 Na1 45.76(9) 2_565 2_565
O12 Na3 Na1 93.97(10) . 2_565
O12 Na3 Na1 86.03(10) 2_565 2_565
Na1 Na3 Na1 180.0 . 2_565

loop_
_geom_bond_atom_site_label_1
_geom_bond_atom_site_label_2
_geom_bond_distance
_geom_bond_site_symmetry_2
Te1 O1 1.860(3) .
Te1 O2 1.864(4) .
Te1 C10 2.147(5) .
N1 C18 1.425(7) .
N1 C2 1.474(7) .
N1 C1 1.490(8) .
C10 C11 1.360(7) .
C10 C19 1.421(6) .
C11 C12 1.416(8) .
C12 C13 1.361(8) .
C13 C14 1.401(8) .
C14 C15 1.415(7) .
C14 C19 1.435(7) .
C15 C16 1.354(9) .
C16 C17 1.411(9) .
C17 C18 1.380(7) .
C18 C19 1.430(7) .
Te2 O3 1.845(3) .
Te2 O4 1.879(3) .
Te2 C20 2.165(5) .
N2 C28 1.425(7) .
N2 C4 1.465(6) .
N2 C3 1.470(7) .
C20 C21 1.362(7) .
C20 C29 1.423(6) .
C21 C22 1.405(8) .
C22 C23 1.354(8) .
C23 C24 1.423(9) .
C24 C25 1.408(8) .
C24 C29 1.420(7) .
C25 C26 1.352(10) .
C26 C27 1.411(9) .
C27 C28 1.375(7) .
C28 C29 1.424(8) .
Na1 O8 2.323(4) .
Na1 O5 2.349(4) .
Na1 O7 2.349(4) .
Na1 O9 2.362(4) .
Na1 O10 2.449(4) .
Na1 O6 2.466(4) .
Na1 Na3 3.276(2) .
Na1 Na2 3.350(2) .
O5 Na3 2.373(4) .
O7 Na2 2.313(3) .
O8 Na2 2.364(4) .
O9 Na3 2.302(3) .
Na2 O7 2.313(3) 2_655
Na2 O8 2.364(4) 2_655
Na2 O11 2.438(4) .
Na2 O11 2.438(4) 2_655
Na2 Na1 3.349(2) 2_655
Na3 O9 2.302(3) 2_565
Na3 O5 2.373(4) 2_565
Na3 O12 2.744(5) .
Na3 O12 2.744(5) 2_565
Na3 Na1 3.276(2) 2_565
